data_7046158
loop_
_publ_author_name
'Gu, Jin-Zhong'
'Cai, Yan'
'Qian, Zi-Yue'
'Wen, Min'
'Shi, Zi-Fa'
'Lv, Dong-Yu'
'Kirillov, Alexander M.'

_publ_section_title
;
 A new series of Co, Ni, Zn, and Cd metal-organic architectures driven by
 an unsymmetrical biphenyl-tricarboxylic acid: hydrothermal assembly,
 structural features and properties.
;
_journal_issue 22
_journal_name_full 'Dalton transactions (Cambridge, England : 2003)'
_journal_page_first 7431
_journal_page_last 7444
_journal_paper_doi 10.1039/c8dt01299g
_journal_volume 47
_journal_year 2018
_chemical_formula_sum 'C54 H34 N6 O18 Zn2'
_chemical_formula_weight 1185.61
_space_group_crystal_system triclinic
_space_group_IT_number 2
_space_group_name_Hall '-P 1'
_space_group_name_H-M_alt 'P -1'
_symmetry_space_group_name_Hall '-P 1'
_symmetry_space_group_name_H-M 'P -1'
_atom_sites_solution_hydrogens mixed
_audit_creation_method SHELXL-2014/7
_audit_update_record
;
2017-12-06 deposited with the CCDC.
2018-04-30 downloaded from the CCDC.
;
_cell_angle_alpha 98.323(8)
_cell_angle_beta 93.031(8)
_cell_angle_gamma 115.650(10)
_cell_formula_units_Z 1
_cell_length_a 9.0806(10)
_cell_length_b 10.0170(9)
_cell_length_c 14.9919(13)
_cell_measurement_reflns_used 7484
_cell_measurement_temperature 293(2)
_cell_measurement_theta_max 25.046
_cell_measurement_theta_min 3.680
_cell_volume 1206.1(2)
_computing_cell_refinement 'Bruker SAINT'
_computing_data_collection 'Bruker APEX2'
_computing_data_reduction 'Bruker SAINT'
_computing_molecular_graphics 'Bruker SHELXTL'
_computing_publication_material 'Bruker SHELXTL'
_computing_structure_refinement 'SHELXL-2014/7 (Sheldrick, 2014)'
_computing_structure_solution 'SHELXL-2014/7 (Sheldrick, 2014)'
_diffrn_ambient_temperature 293(2)
_diffrn_measured_fraction_theta_full 0.997
_diffrn_measured_fraction_theta_max 0.997
_diffrn_measurement_device_type 'Bruker APE-II CCD'
_diffrn_measurement_method '\f and \w scans'
_diffrn_radiation_type MoK\a
_diffrn_radiation_wavelength 0.71073
_diffrn_reflns_av_R_equivalents 0.0463
_diffrn_reflns_av_unetI/netI 0.0942
_diffrn_reflns_Laue_measured_fraction_full 0.997
_diffrn_reflns_Laue_measured_fraction_max 0.997
_diffrn_reflns_limit_h_max 10
_diffrn_reflns_limit_h_min -10
_diffrn_reflns_limit_k_max 11
_diffrn_reflns_limit_k_min -10
_diffrn_reflns_limit_l_max 17
_diffrn_reflns_limit_l_min -15
_diffrn_reflns_number 7484
_diffrn_reflns_point_group_measured_fraction_full 0.997
_diffrn_reflns_point_group_measured_fraction_max 0.997
_diffrn_reflns_theta_full 25.046
_diffrn_reflns_theta_max 25.046
_diffrn_reflns_theta_min 3.680
_diffrn_source 'fine-focus sealed tube'
_exptl_absorpt_coefficient_mu 1.083
_exptl_absorpt_correction_type multi-scan
_exptl_crystal_colour yellow
_exptl_crystal_density_diffrn 1.632
_exptl_crystal_description block
_exptl_crystal_F_000 604
_exptl_crystal_size_max 0.230
_exptl_crystal_size_mid 0.220
_exptl_crystal_size_min 0.200
_exptl_transmission_factor_max 0.805
_exptl_transmission_factor_min 0.780
_refine_diff_density_max 0.399
_refine_diff_density_min -0.319
_refine_diff_density_rms 0.075
_refine_ls_extinction_method none
_refine_ls_goodness_of_fit_ref 1.054
_refine_ls_hydrogen_treatment constr
_refine_ls_matrix_type full
_refine_ls_number_parameters 365
_refine_ls_number_reflns 4258
_refine_ls_number_restraints 0
_refine_ls_restrained_S_all 1.054
_refine_ls_R_factor_all 0.0882
_refine_ls_R_factor_gt 0.0555
_refine_ls_shift/su_max 0.000
_refine_ls_shift/su_mean 0.000
_refine_ls_structure_factor_coef Fsqd
_refine_ls_weighting_details 'w=1/[\s^2^(Fo^2^)+(0.0179P)^2^] where P=(Fo^2^+2Fc^2^)/3'
_refine_ls_weighting_scheme calc
_refine_ls_wR_factor_gt 0.0824
_refine_ls_wR_factor_ref 0.0976
_reflns_Friedel_coverage 0.000
_reflns_number_gt 2967
_reflns_number_total 4258
_reflns_threshold_expression 'I > 2\s(I)'
_cod_data_source_file c8dt01299g2.cif
_cod_data_source_block 310-9Zn2
_cod_depositor_comments 'Adding full bibliography for 7046153--7046164.cif.'
_cod_database_code 7046158
_shelx_shelxl_version_number 2014/7
_shelx_space_group_comment
;
The symmetry employed for this shelxl refinement is uniquely defined
by the following loop, which should always be used as a source of
symmetry information in preference to the above space-group names.
They are only intended as comments.
;
_shelx_estimated_absorpt_t_min 0.789
_shelx_estimated_absorpt_t_max 0.812

loop_
_space_group_symop_operation_xyz
'x, y, z'
'-x, -y, -z'

loop_
_atom_site_label
_atom_site_type_symbol
_atom_site_fract_x
_atom_site_fract_y
_atom_site_fract_z
_atom_site_U_iso_or_equiv
_atom_site_adp_type
_atom_site_occupancy
_atom_site_site_symmetry_order
_atom_site_calc_flag
_atom_site_refinement_flags_posn
_atom_site_refinement_flags_adp
Zn1 Zn 0.76082(6) 0.50645(5) 0.26471(3) 0.03708(17) Uani 1 1 d . .
N1 N 0.6224(5) 0.0286(4) -0.2568(3) 0.0470(11) Uani 1 1 d . .
N2 N 0.7209(4) 0.6376(4) 0.3721(2) 0.0377(9) Uani 1 1 d . .
N3 N 0.7892(4) 0.4017(3) 0.3666(2) 0.0339(9) Uani 1 1 d . .
O1 O 0.6088(4) 0.2470(3) 0.12813(19) 0.0450(8) Uani 1 1 d . .
O2 O 0.5520(4) 0.4303(3) 0.18950(19) 0.0458(8) Uani 1 1 d . .
O3 O -0.0746(4) 0.1825(3) 0.1704(2) 0.0457(8) Uani 1 1 d . .
O4 O -0.1889(4) 0.1781(4) 0.0342(2) 0.0493(8) Uani 1 1 d . .
H4 H -0.2545 0.1955 0.0634 0.074 Uiso 1 1 calc R U
O5 O 1.0597(4) 0.4407(3) -0.1933(2) 0.0564(9) Uani 1 1 d . .
O6 O 0.9267(4) 0.2192(3) -0.2822(2) 0.0583(10) Uani 1 1 d . .
O7 O 0.6807(5) -0.0527(4) -0.2368(2) 0.0793(13) Uani 1 1 d . .
O8 O 0.5460(5) 0.0107(5) -0.3289(3) 0.1109(17) Uani 1 1 d . .
O9 O 0.9728(6) 0.0226(4) 0.3087(3) 0.0787(12) Uani 1 1 d G .
H2W H 1.0098 0.0800 0.2704 0.118 Uiso 1 1 d G U
H1W H 1.0092 -0.0430 0.3031 0.118 Uiso 1 1 d G U
C1 C 0.5223(5) 0.3138(5) 0.1306(3) 0.0328(10) Uani 1 1 d . .
C2 C 0.3707(5) 0.2632(4) 0.0642(3) 0.0255(9) Uani 1 1 d . .
C3 C 0.2250(5) 0.2453(4) 0.1002(3) 0.0285(9) Uani 1 1 d . .
H3 H 0.2274 0.2651 0.1630 0.034 Uiso 1 1 calc R U
C4 C 0.0798(5) 0.1995(4) 0.0458(3) 0.0258(9) Uani 1 1 d . .
C5 C -0.0686(5) 0.1854(4) 0.0902(3) 0.0313(10) Uani 1 1 d . .
C6 C 0.0773(5) 0.1734(4) -0.0476(3) 0.0297(10) Uani 1 1 d . .
H6 H -0.0202 0.1447 -0.0854 0.036 Uiso 1 1 calc R U
C7 C 0.2179(5) 0.1898(4) -0.0850(3) 0.0295(10) Uani 1 1 d . .
H7 H 0.2140 0.1712 -0.1479 0.035 Uiso 1 1 calc R U
C8 C 0.3660(5) 0.2337(4) -0.0305(3) 0.0265(9) Uani 1 1 d . .
C9 C 0.5151(5) 0.2524(4) -0.0752(3) 0.0257(9) Uani 1 1 d . .
C10 C 0.5073(5) 0.1389(4) -0.1431(3) 0.0311(10) Uani 1 1 d . .
H10 H 0.4107 0.0494 -0.1590 0.037 Uiso 1 1 calc R U
C11 C 0.6425(5) 0.1585(4) -0.1871(3) 0.0269(9) Uani 1 1 d . .
C12 C 0.7902(5) 0.2891(4) -0.1678(3) 0.0273(9) Uani 1 1 d . .
C13 C 0.9364(5) 0.3157(5) -0.2188(3) 0.0327(10) Uani 1 1 d . .
C14 C 0.7955(5) 0.4015(4) -0.0988(3) 0.0328(10) Uani 1 1 d . .
H14 H 0.8921 0.4910 -0.0831 0.039 Uiso 1 1 calc R U
C15 C 0.6632(5) 0.3845(4) -0.0536(3) 0.0305(10) Uani 1 1 d . .
H15 H 0.6720 0.4620 -0.0078 0.037 Uiso 1 1 calc R U
C16 C 0.6816(6) 0.7502(5) 0.3728(3) 0.0533(14) Uani 1 1 d . .
H16 H 0.6754 0.7839 0.3187 0.064 Uiso 1 1 calc R U
C17 C 0.6489(6) 0.8205(5) 0.4512(4) 0.0627(16) Uani 1 1 d . .
H17 H 0.6211 0.8992 0.4491 0.075 Uiso 1 1 calc R U
C18 C 0.6582(6) 0.7728(5) 0.5305(4) 0.0587(15) Uani 1 1 d . .
H18 H 0.6375 0.8193 0.5833 0.070 Uiso 1 1 calc R U
C19 C 0.6990(5) 0.6531(5) 0.5328(3) 0.0442(12) Uani 1 1 d . .
C20 C 0.7279(5) 0.5882(4) 0.4512(3) 0.0324(10) Uani 1 1 d . .
C21 C 0.7097(6) 0.5938(6) 0.6135(3) 0.0586(15) Uani 1 1 d . .
H21 H 0.6895 0.6358 0.6681 0.070 Uiso 1 1 calc R U
C22 C 0.7484(6) 0.4786(6) 0.6105(3) 0.0566(14) Uani 1 1 d . .
H22 H 0.7560 0.4432 0.6638 0.068 Uiso 1 1 calc R U
C23 C 0.7784(5) 0.4080(5) 0.5281(3) 0.0407(11) Uani 1 1 d . .
C24 C 0.7663(5) 0.4631(4) 0.4484(3) 0.0329(10) Uani 1 1 d . .
C25 C 0.8187(6) 0.2882(5) 0.5208(3) 0.0518(13) Uani 1 1 d . .
H25 H 0.8278 0.2487 0.5721 0.062 Uiso 1 1 calc R U
C26 C 0.8449(6) 0.2282(5) 0.4393(3) 0.0505(13) Uani 1 1 d . .
H26 H 0.8739 0.1493 0.4347 0.061 Uiso 1 1 calc R U
C27 C 0.8274(5) 0.2872(5) 0.3628(3) 0.0435(12) Uani 1 1 d . .
H27 H 0.8432 0.2448 0.3070 0.052 Uiso 1 1 calc R U

loop_
_atom_site_aniso_label
_atom_site_aniso_U_11
_atom_site_aniso_U_22
_atom_site_aniso_U_33
_atom_site_aniso_U_23
_atom_site_aniso_U_13
_atom_site_aniso_U_12
Zn1 0.0285(3) 0.0516(3) 0.0258(3) 0.0038(2) 0.0087(2) 0.0135(2)
N1 0.042(3) 0.051(3) 0.045(3) -0.005(2) 0.020(2) 0.021(2)
N2 0.032(2) 0.039(2) 0.037(2) -0.0007(16) 0.0096(18) 0.0130(18)
N3 0.031(2) 0.041(2) 0.026(2) 0.0002(15) 0.0093(17) 0.0147(18)
O1 0.037(2) 0.070(2) 0.045(2) 0.0124(15) 0.0101(16) 0.0375(17)
O2 0.039(2) 0.0562(19) 0.038(2) -0.0143(15) -0.0077(15) 0.0255(16)
O3 0.046(2) 0.079(2) 0.0275(19) 0.0156(15) 0.0183(16) 0.0390(18)
O4 0.040(2) 0.087(2) 0.039(2) 0.0155(17) 0.0110(17) 0.0436(19)
O5 0.036(2) 0.063(2) 0.048(2) -0.0025(16) 0.0234(17) 0.0050(17)
O6 0.054(2) 0.059(2) 0.059(2) 0.0009(17) 0.0342(19) 0.0226(18)
O7 0.131(4) 0.059(2) 0.076(3) 0.0180(19) 0.051(3) 0.063(3)
O8 0.100(4) 0.169(4) 0.064(3) -0.064(3) -0.035(3) 0.092(3)
O9 0.101(4) 0.087(3) 0.070(3) 0.020(2) 0.027(2) 0.059(3)
C1 0.029(3) 0.047(3) 0.025(3) 0.010(2) 0.009(2) 0.017(2)
C2 0.027(2) 0.027(2) 0.025(2) 0.0024(16) 0.0041(19) 0.0165(18)
C3 0.031(3) 0.037(2) 0.020(2) 0.0037(17) 0.0061(19) 0.018(2)
C4 0.029(2) 0.028(2) 0.025(2) 0.0058(17) 0.0080(19) 0.0162(19)
C5 0.031(3) 0.034(2) 0.034(3) 0.0091(19) 0.009(2) 0.018(2)
C6 0.027(2) 0.037(2) 0.028(3) 0.0051(18) 0.0013(19) 0.017(2)
C7 0.031(3) 0.038(2) 0.020(2) 0.0031(17) 0.0082(19) 0.016(2)
C8 0.028(2) 0.024(2) 0.029(3) 0.0021(16) 0.012(2) 0.0129(18)
C9 0.028(2) 0.033(2) 0.025(2) 0.0091(17) 0.0099(19) 0.0207(19)
C10 0.025(2) 0.033(2) 0.034(3) 0.0067(18) 0.015(2) 0.0110(19)
C11 0.033(3) 0.031(2) 0.022(2) 0.0022(17) 0.0097(19) 0.020(2)
C12 0.029(3) 0.035(2) 0.026(2) 0.0133(18) 0.0120(19) 0.018(2)
C13 0.032(3) 0.047(3) 0.027(3) 0.017(2) 0.007(2) 0.022(2)
C14 0.033(3) 0.023(2) 0.041(3) 0.0087(18) 0.014(2) 0.0088(19)
C15 0.030(3) 0.028(2) 0.032(3) 0.0018(17) 0.009(2) 0.0130(19)
C16 0.053(4) 0.050(3) 0.056(4) 0.013(2) 0.022(3) 0.020(3)
C17 0.062(4) 0.042(3) 0.082(5) 0.001(3) 0.022(3) 0.022(3)
C18 0.051(4) 0.056(3) 0.055(4) -0.020(3) 0.014(3) 0.019(3)
C19 0.034(3) 0.054(3) 0.034(3) -0.011(2) 0.006(2) 0.015(2)
C20 0.025(3) 0.042(2) 0.021(3) -0.0040(18) 0.0051(19) 0.010(2)
C21 0.054(4) 0.084(4) 0.024(3) -0.013(3) 0.011(3) 0.025(3)
C22 0.060(4) 0.089(4) 0.021(3) 0.008(3) 0.009(3) 0.033(3)
C23 0.034(3) 0.052(3) 0.031(3) 0.004(2) 0.006(2) 0.016(2)
C24 0.024(2) 0.041(2) 0.025(3) -0.0029(18) 0.0053(19) 0.008(2)
C25 0.047(3) 0.068(3) 0.038(3) 0.022(2) 0.010(3) 0.019(3)
C26 0.051(3) 0.051(3) 0.056(4) 0.018(3) 0.012(3) 0.026(3)
C27 0.039(3) 0.046(3) 0.040(3) -0.003(2) 0.008(2) 0.016(2)

loop_
_atom_type_symbol
_atom_type_description
_atom_type_scat_dispersion_real
_atom_type_scat_dispersion_imag
_atom_type_scat_source
C C 0.0033 0.0016 'International Tables Vol C Tables 4.2.6.8 and 6.1.1.4'
H H 0.0000 0.0000 'International Tables Vol C Tables 4.2.6.8 and 6.1.1.4'
N N 0.0061 0.0033 'International Tables Vol C Tables 4.2.6.8 and 6.1.1.4'
O O 0.0106 0.0060 'International Tables Vol C Tables 4.2.6.8 and 6.1.1.4'
Zn Zn 0.2839 1.4301 'International Tables Vol C Tables 4.2.6.8 and 6.1.1.4'

loop_
_geom_angle_atom_site_label_1
_geom_angle_atom_site_label_2
_geom_angle_atom_site_label_3
_geom_angle
_geom_angle_site_symmetry_1
_geom_angle_site_symmetry_3
O5 Zn1 O2 111.51(14) 2_765 .
O5 Zn1 N3 112.30(14) 2_765 .
O2 Zn1 N3 120.90(13) . .
O5 Zn1 N2 129.61(13) 2_765 .
O2 Zn1 N2 99.19(13) . .
N3 Zn1 N2 81.36(14) . .
O8 N1 O7 124.8(4) . .
O8 N1 C11 116.9(4) . .
O7 N1 C11 118.3(4) . .
C16 N2 C20 118.1(4) . .
C16 N2 Zn1 130.3(3) . .
C20 N2 Zn1 111.4(3) . .
C27 N3 C24 118.3(4) . .
C27 N3 Zn1 129.2(3) . .
C24 N3 Zn1 112.5(3) . .
C1 O2 Zn1 113.0(3) . .
C5 O4 H4 109.5 . .
C13 O5 Zn1 118.1(3) . 2_765
H2W O9 H1W 109.5 . .
O1 C1 O2 123.5(4) . .
O1 C1 C2 122.5(4) . .
O2 C1 C2 114.0(4) . .
C8 C2 C3 118.6(4) . .
C8 C2 C1 124.2(4) . .
C3 C2 C1 117.1(3) . .
C4 C3 C2 121.9(4) . .
C4 C3 H3 119.0 . .
C2 C3 H3 119.0 . .
C3 C4 C6 119.0(4) . .
C3 C4 C5 118.2(4) . .
C6 C4 C5 122.8(4) . .
O3 C5 O4 124.0(4) . .
O3 C5 C4 122.5(4) . .
O4 C5 C4 113.5(4) . .
C7 C6 C4 120.4(4) . .
C7 C6 H6 119.8 . .
C4 C6 H6 119.8 . .
C6 C7 C8 121.2(4) . .
C6 C7 H7 119.4 . .
C8 C7 H7 119.4 . .
C7 C8 C2 118.8(4) . .
C7 C8 C9 118.7(4) . .
C2 C8 C9 122.5(4) . .
C10 C9 C15 117.9(3) . .
C10 C9 C8 119.9(3) . .
C15 C9 C8 122.1(3) . .
C11 C10 C9 120.0(4) . .
C11 C10 H10 120.0 . .
C9 C10 H10 120.0 . .
C10 C11 C12 123.3(3) . .
C10 C11 N1 115.6(3) . .
C12 C11 N1 121.1(3) . .
C11 C12 C14 115.7(3) . .
C11 C12 C13 123.9(3) . .
C14 C12 C13 120.4(4) . .
O6 C13 O5 124.7(4) . .
O6 C13 C12 119.6(4) . .
O5 C13 C12 115.7(4) . .
C15 C14 C12 122.2(4) . .
C15 C14 H14 118.9 . .
C12 C14 H14 118.9 . .
C14 C15 C9 120.9(4) . .
C14 C15 H15 119.5 . .
C9 C15 H15 119.5 . .
N2 C16 C17 122.7(5) . .
N2 C16 H16 118.6 . .
C17 C16 H16 118.6 . .
C18 C17 C16 119.2(5) . .
C18 C17 H17 120.4 . .
C16 C17 H17 120.4 . .
C17 C18 C19 120.0(4) . .
C17 C18 H18 120.0 . .
C19 C18 H18 120.0 . .
C20 C19 C18 117.1(4) . .
C20 C19 C21 119.1(4) . .
C18 C19 C21 123.8(4) . .
N2 C20 C19 122.9(4) . .
N2 C20 C24 117.3(3) . .
C19 C20 C24 119.8(4) . .
C22 C21 C19 120.6(4) . .
C22 C21 H21 119.7 . .
C19 C21 H21 119.7 . .
C21 C22 C23 122.2(4) . .
C21 C22 H22 118.9 . .
C23 C22 H22 118.9 . .
C25 C23 C24 117.2(4) . .
C25 C23 C22 124.8(4) . .
C24 C23 C22 118.0(4) . .
N3 C24 C23 122.4(4) . .
N3 C24 C20 117.4(4) . .
C23 C24 C20 120.3(4) . .
C26 C25 C23 120.7(4) . .
C26 C25 H25 119.7 . .
C23 C25 H25 119.7 . .
C25 C26 C27 118.7(4) . .
C25 C26 H26 120.6 . .
C27 C26 H26 120.6 . .
N3 C27 C26 122.7(4) . .
N3 C27 H27 118.7 . .
C26 C27 H27 118.7 . .

loop_
_geom_bond_atom_site_label_1
_geom_bond_atom_site_label_2
_geom_bond_distance
_geom_bond_site_symmetry_2
Zn1 O5 1.919(3) 2_765
Zn1 O2 1.929(3) .
Zn1 N3 2.039(3) .
Zn1 N2 2.076(3) .
N1 O8 1.199(5) .
N1 O7 1.208(5) .
N1 C11 1.483(5) .
N2 C16 1.321(5) .
N2 C20 1.358(5) .
N3 C27 1.328(5) .
N3 C24 1.359(4) .
O1 C1 1.232(4) .
O2 C1 1.272(4) .
O3 C5 1.210(4) .
O4 C5 1.311(5) .
O4 H4 0.8200 .
O5 C13 1.253(5) .
O5 Zn1 1.919(3) 2_765
O6 C13 1.223(4) .
O9 H2W 0.8501 .
O9 H1W 0.8500 .
C1 C2 1.499(5) .
C2 C8 1.402(5) .
C2 C3 1.404(5) .
C3 C4 1.367(5) .
C3 H3 0.9300 .
C4 C6 1.385(5) .
C4 C5 1.495(5) .
C6 C7 1.376(5) .
C6 H6 0.9300 .
C7 C8 1.392(5) .
C7 H7 0.9300 .
C8 C9 1.493(5) .
C9 C10 1.387(5) .
C9 C15 1.398(5) .
C10 C11 1.377(5) .
C10 H10 0.9300 .
C11 C12 1.387(5) .
C12 C14 1.397(5) .
C12 C13 1.510(5) .
C14 C15 1.369(5) .
C14 H14 0.9300 .
C15 H15 0.9300 .
C16 C17 1.394(6) .
C16 H16 0.9300 .
C17 C18 1.356(7) .
C17 H17 0.9300 .
C18 C19 1.404(6) .
C18 H18 0.9300 .
C19 C20 1.393(5) .
C19 C21 1.439(6) .
C20 C24 1.435(5) .
C21 C22 1.340(6) .
C21 H21 0.9300 .
C22 C23 1.432(6) .
C22 H22 0.9300 .
C23 C25 1.390(6) .
C23 C24 1.404(5) .
C25 C26 1.361(6) .
C25 H25 0.9300 .
C26 C27 1.396(6) .
C26 H26 0.9300 .
C27 H27 0.9300 .

loop_
_geom_hbond_atom_site_label_D
_geom_hbond_atom_site_label_H
_geom_hbond_atom_site_label_A
_geom_hbond_distance_DH
_geom_hbond_distance_HA
_geom_hbond_distance_DA
_geom_hbond_angle_DHA
_geom_hbond_site_symmetry_A
C27 H27 O3 0.93 2.31 3.228(5) 169.2 1_655
C26 H26 O9 0.93 2.54 3.251(6) 133.4 .
O9 H1W O6 0.85 2.07 2.921(5) 173.9 2_755
O9 H2W O3 0.85 2.21 2.919(5) 140.4 1_655
O4 H4 O1 0.82 1.81 2.632(4) 176.3 1_455

loop_
_geom_torsion_atom_site_label_1
_geom_torsion_atom_site_label_2
_geom_torsion_atom_site_label_3
_geom_torsion_atom_site_label_4
_geom_torsion
_geom_torsion_site_symmetry_1
Zn1 O2 C1 O1 7.5(5) .
Zn1 O2 C1 C2 -173.1(2) .
O1 C1 C2 C8 -51.6(6) .
O2 C1 C2 C8 129.0(4) .
O1 C1 C2 C3 128.6(4) .
O2 C1 C2 C3 -50.8(5) .
C8 C2 C3 C4 0.3(5) .
C1 C2 C3 C4 -179.9(3) .
C2 C3 C4 C6 -1.5(6) .
C2 C3 C4 C5 -179.2(3) .
C3 C4 C5 O3 -15.5(6) .
C6 C4 C5 O3 167.0(3) .
C3 C4 C5 O4 163.9(3) .
C6 C4 C5 O4 -13.6(5) .
C3 C4 C6 C7 1.6(5) .
C5 C4 C6 C7 179.2(3) .
C4 C6 C7 C8 -0.5(6) .
C6 C7 C8 C2 -0.8(6) .
C6 C7 C8 C9 -178.8(3) .
C3 C2 C8 C7 0.9(5) .
C1 C2 C8 C7 -178.9(3) .
C3 C2 C8 C9 178.8(3) .
C1 C2 C8 C9 -1.0(6) .
C7 C8 C9 C10 -50.2(5) .
C2 C8 C9 C10 131.9(4) .
C7 C8 C9 C15 127.2(4) .
C2 C8 C9 C15 -50.8(5) .
C15 C9 C10 C11 -0.2(6) .
C8 C9 C10 C11 177.2(4) .
C9 C10 C11 C12 -0.6(6) .
C9 C10 C11 N1 178.4(4) .
O8 N1 C11 C10 77.6(5) .
O7 N1 C11 C10 -101.0(5) .
O8 N1 C11 C12 -103.3(5) .
O7 N1 C11 C12 78.1(5) .
C10 C11 C12 C14 0.9(6) .
N1 C11 C12 C14 -178.1(4) .
C10 C11 C12 C13 -176.5(4) .
N1 C11 C12 C13 4.5(6) .
Zn1 O5 C13 O6 5.8(6) 2_765
Zn1 O5 C13 C12 -172.0(3) 2_765
C11 C12 C13 O6 1.2(6) .
C14 C12 C13 O6 -176.1(4) .
C11 C12 C13 O5 179.1(4) .
C14 C12 C13 O5 1.8(6) .
C11 C12 C14 C15 -0.4(6) .
C13 C12 C14 C15 177.1(4) .
C12 C14 C15 C9 -0.3(6) .
C10 C9 C15 C14 0.7(6) .
C8 C9 C15 C14 -176.7(4) .
C20 N2 C16 C17 0.7(6) .
Zn1 N2 C16 C17 175.8(3) .
N2 C16 C17 C18 0.3(8) .
C16 C17 C18 C19 -0.5(8) .
C17 C18 C19 C20 -0.2(7) .
C17 C18 C19 C21 -179.2(5) .
C16 N2 C20 C19 -1.5(6) .
Zn1 N2 C20 C19 -177.5(3) .
C16 N2 C20 C24 178.3(4) .
Zn1 N2 C20 C24 2.3(4) .
C18 C19 C20 N2 1.3(6) .
C21 C19 C20 N2 -179.7(4) .
C18 C19 C20 C24 -178.5(4) .
C21 C19 C20 C24 0.5(6) .
C20 C19 C21 C22 0.6(7) .
C18 C19 C21 C22 179.6(5) .
C19 C21 C22 C23 -0.9(8) .
C21 C22 C23 C25 -179.9(5) .
C21 C22 C23 C24 0.0(7) .
C27 N3 C24 C23 -1.3(6) .
Zn1 N3 C24 C23 179.5(3) .
C27 N3 C24 C20 178.9(4) .
Zn1 N3 C24 C20 -0.3(4) .
C25 C23 C24 N3 1.3(6) .
C22 C23 C24 N3 -178.6(4) .
C25 C23 C24 C20 -178.9(4) .
C22 C23 C24 C20 1.2(6) .
N2 C20 C24 N3 -1.4(5) .
C19 C20 C24 N3 178.4(4) .
N2 C20 C24 C23 178.8(4) .
C19 C20 C24 C23 -1.4(6) .
C24 C23 C25 C26 0.0(6) .
C22 C23 C25 C26 179.9(5) .
C23 C25 C26 C27 -1.2(7) .
C24 N3 C27 C26 0.0(6) .
Zn1 N3 C27 C26 179.1(3) .
C25 C26 C27 N3 1.3(7) .
